data_4505676
loop_
_publ_author_name
'Lee, Hon Man'
'Olmstead, Marilyn M.'
'Gross, Garrett G.'
'Balch, Alan L.'

_publ_section_title
;
 Cocrystallization of Binuclear Iron(III) Porphyrins with C60:&#x2009;
 Bending of \m-O{FeIII(Octaethylporphyrin)} and the First Structure of the
 Iron(III) Octaethyloxophlorin Dimer
;
_journal_issue 5
_journal_name_full 'Crystal Growth &amp; Design'
_journal_page_first 691
_journal_paper_doi 10.1021/cg030013z
_journal_volume 3
_journal_year 2003
_chemical_formula_sum 'C216 H110 Fe2 N8 O2'
_chemical_formula_weight 2960.82
_chemical_name_common 2C60^.^{Fe(OEPO)}~2~^.^4benzene
_chemical_name_systematic
; 
 ? 
;
_space_group_IT_number 2
_symmetry_cell_setting triclinic
_symmetry_space_group_name_Hall '-P 1'
_symmetry_space_group_name_H-M 'P -1'
_atom_sites_solution_hydrogens geom
_atom_sites_solution_primary direct
_atom_sites_solution_secondary difmap
_audit_creation_method SHELXL-97
_cell_angle_alpha 89.645(2)
_cell_angle_beta 73.061(2)
_cell_angle_gamma 78.488(2)
_cell_formula_units_Z 1
_cell_length_a 13.9535(14)
_cell_length_b 14.3027(14)
_cell_length_c 18.0856(18)
_cell_measurement_reflns_used 2797
_cell_measurement_temperature 90(2)
_cell_measurement_theta_max 22.7
_cell_measurement_theta_min 2.2
_cell_volume 3378.1(6)
_computing_cell_refinement 'Bruker SAINT/SMART'
_computing_data_collection 'Bruker SMART'
_computing_data_reduction 'Bruker SAINT'
_computing_molecular_graphics 'SHELXTL 5, XP (Sheldrick, 1994)'
_computing_publication_material 'SHELXL-97 (Sheldrick, 1997)'
_computing_structure_refinement 'SHELXL-97 (Sheldrick, 1997)'
_computing_structure_solution 'SHELXS-97 (Sheldrick, 1990)'
_diffrn_ambient_temperature 90(2)
_diffrn_detector_area_resol_mean 8.3
_diffrn_measured_fraction_theta_full 0.999
_diffrn_measured_fraction_theta_max 0.999
_diffrn_measurement_device_type 'Bruker SMART 1000'
_diffrn_measurement_method \w
_diffrn_radiation_monochromator graphite
_diffrn_radiation_source 'normal-focus sealed tube'
_diffrn_radiation_type MoK\a
_diffrn_radiation_wavelength 0.71073
_diffrn_reflns_av_R_equivalents 0.1208
_diffrn_reflns_av_sigmaI/netI 0.1675
_diffrn_reflns_limit_h_max 17
_diffrn_reflns_limit_h_min -16
_diffrn_reflns_limit_k_max 17
_diffrn_reflns_limit_k_min -17
_diffrn_reflns_limit_l_max 22
_diffrn_reflns_limit_l_min -17
_diffrn_reflns_number 33230
_diffrn_reflns_theta_full 26.02
_diffrn_reflns_theta_max 26.02
_diffrn_reflns_theta_min 1.46
_exptl_absorpt_coefficient_mu 0.289
_exptl_absorpt_correction_T_max 0.984
_exptl_absorpt_correction_T_min 0.968
_exptl_absorpt_correction_type none
_exptl_crystal_colour black
_exptl_crystal_density_diffrn 1.455
_exptl_crystal_density_method 'not measured'
_exptl_crystal_description parallelpiped
_exptl_crystal_F_000 1530
_exptl_crystal_size_max 0.13
_exptl_crystal_size_mid 0.13
_exptl_crystal_size_min 0.07
_refine_diff_density_max 0.935
_refine_diff_density_min -0.890
_refine_diff_density_rms 0.072
_refine_ls_extinction_method none
_refine_ls_goodness_of_fit_ref 0.853
_refine_ls_hydrogen_treatment constr
_refine_ls_matrix_type full
_refine_ls_number_parameters 1016
_refine_ls_number_reflns 13291
_refine_ls_number_restraints 30
_refine_ls_restrained_S_all 0.852
_refine_ls_R_factor_all 0.1439
_refine_ls_R_factor_gt 0.0624
_refine_ls_shift/su_max 0.011
_refine_ls_shift/su_mean 0.003
_refine_ls_structure_factor_coef Fsqd
_refine_ls_weighting_details 'calc w=1/[\s^2^(Fo^2^)+(0.0689P)^2^] where P=(Fo^2^+2Fc^2^)/3'
_refine_ls_weighting_scheme calc
_refine_ls_wR_factor_gt 0.1341
_refine_ls_wR_factor_ref 0.1590
_reflns_number_gt 6221
_reflns_number_total 13291
_reflns_threshold_expression I>2\s(I)
_cod_data_source_file cg030013z_s2.cif
_cod_data_source_block hml71
_cod_database_code 4505676

loop_
_symmetry_equiv_pos_as_xyz
'x, y, z'
'-x, -y, -z'

loop_
_atom_site_label
_atom_site_type_symbol
_atom_site_fract_x
_atom_site_fract_y
_atom_site_fract_z
_atom_site_U_iso_or_equiv
_atom_site_adp_type
_atom_site_occupancy
_atom_site_symmetry_multiplicity
_atom_site_calc_flag
_atom_site_refinement_flags
Fe1 Fe 0.42305(4) 1.08160(4) 0.39471(3) 0.01976(16) Uani 1 1 d .
O1 O 0.33725(18) 1.02231(17) 0.47592(14) 0.0209(6) Uani 1 1 d .
N1 N 0.3259(2) 1.2068(2) 0.39051(18) 0.0210(7) Uani 1 1 d .
N2 N 0.3929(2) 1.0336(2) 0.29963(18) 0.0214(7) Uani 1 1 d .
N3 N 0.5594(2) 0.9826(2) 0.36276(17) 0.0174(7) Uani 1 1 d .
N4 N 0.4933(2) 1.1563(2) 0.45338(17) 0.0192(7) Uani 1 1 d .
C1 C 0.5394(3) 1.2837(4) 0.2949(3) 0.0400(12) Uani 1 1 d .
C2 C 0.5634(4) 1.1949(4) 0.2614(3) 0.0469(13) Uani 1 1 d .
C3 C 0.5507(4) 1.1808(4) 0.1826(3) 0.0570(16) Uani 1 1 d .
C4 C 0.5138(4) 1.2602(5) 0.1475(3) 0.0614(17) Uani 1 1 d .
C5 C 0.4906(4) 1.3534(5) 0.1833(4) 0.0666(18) Uani 1 1 d .
C6 C 0.5015(3) 1.3657(4) 0.2549(3) 0.0461(14) Uani 1 1 d .
C7 C 0.5448(4) 1.4444(4) 0.2720(3) 0.0545(15) Uani 1 1 d .
C8 C 0.6074(4) 1.4122(3) 0.3201(3) 0.0425(12) Uani 1 1 d .
C9 C 0.6039(3) 1.3131(3) 0.3349(2) 0.0335(11) Uani 1 1 d .
C10 C 0.6917(3) 1.2512(4) 0.3389(2) 0.0364(11) Uani 1 1 d .
C11 C 0.7172(4) 1.1548(4) 0.3022(3) 0.0495(14) Uani 1 1 d .
C12 C 0.6536(4) 1.1287(3) 0.2639(3) 0.0470(13) Uani 1 1 d .
C13 C 0.6975(5) 1.0723(4) 0.1883(4) 0.0714(19) Uani 1 1 d .
C14 C 0.6324(6) 1.1074(5) 0.1420(4) 0.075(2) Uani 1 1 d .
C15 C 0.6779(6) 1.1140(6) 0.0612(4) 0.081(2) Uani 1 1 d .
C16 C 0.6395(7) 1.1960(8) 0.0241(4) 0.096(3) Uani 1 1 d .
C17 C 0.5632(5) 1.2666(7) 0.0625(4) 0.076(2) Uani 1 1 d .
C18 C 0.5659(5) 1.3663(7) 0.0494(4) 0.090(2) Uani 1 1 d .
C19 C 0.5210(4) 1.4196(5) 0.1231(4) 0.0703(19) Uani 1 1 d .
C20 C 0.5628(4) 1.4965(4) 0.1399(4) 0.0678(18) Uani 1 1 d .
C21 C 0.5756(5) 1.5098(4) 0.2144(4) 0.0645(17) Uani 1 1 d .
C22 C 0.6700(5) 1.5396(3) 0.2051(4) 0.0568(15) Uani 1 1 d .
C23 C 0.7314(4) 1.5086(3) 0.2513(3) 0.0495(14) Uani 1 1 d .
C24 C 0.6993(4) 1.4435(3) 0.3110(3) 0.0422(12) Uani 1 1 d .
C25 C 0.7880(4) 1.3776(4) 0.3154(3) 0.0452(13) Uani 1 1 d .
C26 C 0.7859(4) 1.2833(4) 0.3292(3) 0.0496(14) Uani 1 1 d .
C27 C 0.8690(4) 1.2086(4) 0.2868(3) 0.0555(15) Uani 1 1 d .
C28 C 0.8279(4) 1.1292(4) 0.2701(4) 0.0631(17) Uani 1 1 d .
C29 C 0.8691(5) 1.0763(4) 0.1987(4) 0.0702(19) Uani 1 1 d .
C30 C 0.8003(6) 1.0488(4) 0.1601(5) 0.081(2) Uani 1 1 d .
C31 C 0.8492(6) 1.0563(4) 0.0742(5) 0.092(3) Uani 1 1 d .
C32 C 0.7861(7) 1.0869(6) 0.0296(5) 0.103(3) Uani 1 1 d .
C33 C 0.8206(8) 1.1512(7) -0.0296(4) 0.102(3) Uani 1 1 d .
C34 C 0.7314(8) 1.2186(9) -0.0346(4) 0.108(4) Uani 1 1 d .
C35 C 0.7336(6) 1.3122(8) -0.0479(3) 0.090(3) Uani 1 1 d .
C36 C 0.6475(6) 1.3909(6) -0.0048(4) 0.082(2) Uani 1 1 d .
C37 C 0.6921(5) 1.4671(6) 0.0122(4) 0.080(2) Uani 1 1 d .
C38 C 0.6501(5) 1.5207(4) 0.0834(4) 0.0710(19) Uani 1 1 d .
C39 C 0.7177(5) 1.5466(4) 0.1221(4) 0.0585(15) Uani 1 1 d .
C40 C 0.8393(4) 1.4832(4) 0.2189(3) 0.0465(13) Uani 1 1 d .
C41 C 0.8776(4) 1.4011(4) 0.2572(3) 0.0504(14) Uani 1 1 d .
C42 C 0.9552(4) 1.3314(4) 0.2175(3) 0.0479(13) Uani 1 1 d .
C43 C 0.9523(4) 1.2316(5) 0.2318(4) 0.0643(17) Uani 1 1 d .
C44 C 0.9968(4) 1.1769(5) 0.1597(4) 0.0645(17) Uani 1 1 d .
C45 C 0.9556(5) 1.1004(4) 0.1421(5) 0.082(2) Uani 1 1 d .
C46 C 0.9442(6) 1.0873(4) 0.0678(5) 0.088(2) Uani 1 1 d .
C47 C 0.9738(5) 1.1506(5) 0.0098(5) 0.086(2) Uani 1 1 d .
C48 C 0.9112(6) 1.1819(6) -0.0396(4) 0.082(2) Uani 1 1 d .
C49 C 0.9140(5) 1.2813(6) -0.0536(3) 0.073(2) Uani 1 1 d .
C50 C 0.8267(5) 1.3449(6) -0.0582(3) 0.071(2) Uani 1 1 d .
C51 C 0.8017(5) 1.4410(5) -0.0205(3) 0.0668(18) Uani 1 1 d U
C52 C 0.8649(4) 1.4671(4) 0.0171(3) 0.0541(14) Uani 1 1 d U
C53 C 0.8206(4) 1.5223(3) 0.0918(3) 0.0511(14) Uani 1 1 d U
C54 C 0.8853(4) 1.4889(3) 0.1394(3) 0.0479(13) Uani 1 1 d U
C55 C 0.9674(4) 1.4136(4) 0.0985(3) 0.0452(13) Uani 1 1 d U
C56 C 1.0029(3) 1.3367(4) 0.1355(3) 0.0489(14) Uani 1 1 d U
C57 C 1.0279(4) 1.2423(5) 0.1006(4) 0.0633(17) Uani 1 1 d .
C58 C 1.0172(4) 1.2286(5) 0.0272(4) 0.0637(17) Uani 1 1 d .
C59 C 0.9800(4) 1.3107(5) -0.0124(3) 0.0622(17) Uani 1 1 d .
C60 C 0.9541(4) 1.4007(4) 0.0214(3) 0.0563(15) Uani 1 1 d .
C61 C 0.2420(3) 1.2137(3) 0.3633(2) 0.0245(9) Uani 1 1 d .
C62 C 0.1731(3) 1.3056(3) 0.3899(2) 0.0257(10) Uani 1 1 d .
C63 C 0.2179(3) 1.3538(3) 0.4305(2) 0.0257(9) Uani 1 1 d .
C64 C 0.3126(3) 1.2917(3) 0.4316(2) 0.0207(9) Uani 1 1 d .
C65 C 0.3761(3) 1.3120(3) 0.4722(2) 0.0215(9) Uani 1 1 d .
H65A H 0.3626 1.3742 0.4930 0.026 Uiso 1 1 calc R
C66 C 0.4586(3) 1.2485(3) 0.4851(2) 0.0187(9) Uani 1 1 d .
C67 C 0.5157(3) 1.2671(3) 0.5362(2) 0.0202(9) Uani 1 1 d .
C68 C 0.5818(3) 1.1833(3) 0.5393(2) 0.0198(9) Uani 1 1 d .
C69 C 0.5668(3) 1.1152(3) 0.4875(2) 0.0185(9) Uani 1 1 d .
C70 C 0.6181(3) 1.0185(3) 0.4728(2) 0.0176(8) Uani 1 1 d .
C71 C 0.6263(3) 0.9616(3) 0.4064(2) 0.0194(9) Uani 1 1 d .
C72 C 0.7031(3) 0.8769(3) 0.3749(2) 0.0202(9) Uani 1 1 d .
C73 C 0.6813(3) 0.8471(3) 0.3110(2) 0.0209(9) Uani 1 1 d .
C74 C 0.5914(3) 0.9111(3) 0.3051(2) 0.0228(9) Uani 1 1 d .
C75 C 0.5377(3) 0.8991(3) 0.2526(2) 0.0236(9) Uani 1 1 d .
H75A H 0.5680 0.8500 0.2145 0.028 Uiso 1 1 calc R
C76 C 0.4441(3) 0.9532(3) 0.2519(2) 0.0218(9) Uani 1 1 d .
C77 C 0.3825(3) 0.9294(3) 0.2061(2) 0.0245(9) Uani 1 1 d .
C78 C 0.2925(3) 0.9950(3) 0.2267(2) 0.0262(10) Uani 1 1 d .
C79 C 0.3010(3) 1.0613(3) 0.2841(2) 0.0223(9) Uani 1 1 d .
C80 C 0.2292(3) 1.1453(3) 0.3160(2) 0.0242(9) Uani 1 1 d .
H80A H 0.1676 1.1556 0.3041 0.029 Uiso 1 1 calc R
C81 C 0.0700(3) 1.3343(3) 0.3772(3) 0.0324(11) Uani 1 1 d .
H81A H 0.0743 1.3105 0.3260 0.039 Uiso 1 1 calc R
H81B H 0.0511 1.4035 0.3789 0.039 Uiso 1 1 calc R
C82 C -0.0130(3) 1.2968(3) 0.4367(3) 0.0419(12) Uani 1 1 d .
H82A H -0.0771 1.3171 0.4259 0.063 Uiso 1 1 calc R
H82B H -0.0187 1.3212 0.4875 0.063 Uiso 1 1 calc R
H82C H 0.0044 1.2282 0.4345 0.063 Uiso 1 1 calc R
C83 C 0.1760(3) 1.4499(3) 0.4738(3) 0.0321(11) Uani 1 1 d .
H83A H 0.1223 1.4852 0.4543 0.039 Uiso 1 1 calc R
H83B H 0.2302 1.4858 0.4643 0.039 Uiso 1 1 calc R
C84 C 0.1328(3) 1.4412(3) 0.5612(3) 0.0408(12) Uani 1 1 d .
H84A H 0.1071 1.5039 0.5865 0.061 Uiso 1 1 calc R
H84B H 0.1861 1.4075 0.5810 0.061 Uiso 1 1 calc R
H84C H 0.0783 1.4069 0.5710 0.061 Uiso 1 1 calc R
C85 C 0.5039(3) 1.3607(3) 0.5782(2) 0.0236(9) Uani 1 1 d .
H85A H 0.5033 1.3493 0.6313 0.028 Uiso 1 1 calc R
H85B H 0.4386 1.4009 0.5794 0.028 Uiso 1 1 calc R
C86 C 0.5897(3) 1.4133(3) 0.5405(2) 0.0293(10) Uani 1 1 d .
H86A H 0.5788 1.4726 0.5693 0.044 Uiso 1 1 calc R
H86B H 0.5897 1.4260 0.4883 0.044 Uiso 1 1 calc R
H86C H 0.6544 1.3744 0.5401 0.044 Uiso 1 1 calc R
C87 C 0.6604(3) 1.1698(3) 0.5824(2) 0.0239(9) Uani 1 1 d .
H87A H 0.6558 1.1129 0.6116 0.029 Uiso 1 1 calc R
H87B H 0.6449 1.2239 0.6191 0.029 Uiso 1 1 calc R
C88 C 0.7699(3) 1.1602(3) 0.5293(3) 0.0311(10) Uani 1 1 d .
H88A H 0.8165 1.1518 0.5598 0.047 Uiso 1 1 calc R
H88B H 0.7754 1.2169 0.5010 0.047 Uiso 1 1 calc R
H88C H 0.7864 1.1058 0.4936 0.047 Uiso 1 1 calc R
C89 C 0.7933(3) 0.8348(3) 0.4026(2) 0.0243(9) Uani 1 1 d .
H89A H 0.8249 0.7722 0.3769 0.029 Uiso 1 1 calc R
H89B H 0.7694 0.8266 0.4578 0.029 Uiso 1 1 calc R
C90 C 0.8741(3) 0.8973(3) 0.3872(3) 0.0343(11) Uani 1 1 d .
H90A H 0.9298 0.8673 0.4059 0.051 Uiso 1 1 calc R
H90B H 0.8437 0.9590 0.4134 0.051 Uiso 1 1 calc R
H90C H 0.8992 0.9045 0.3325 0.051 Uiso 1 1 calc R
C91 C 0.7405(3) 0.7619(3) 0.2569(2) 0.0266(10) Uani 1 1 d .
H91A H 0.6955 0.7412 0.2313 0.032 Uiso 1 1 calc R
H91B H 0.7621 0.7100 0.2870 0.032 Uiso 1 1 calc R
C92 C 0.8344(3) 0.7816(3) 0.1957(2) 0.0368(11) Uani 1 1 d .
H92A H 0.8686 0.7247 0.1632 0.055 Uiso 1 1 calc R
H92B H 0.8802 0.8006 0.2205 0.055 Uiso 1 1 calc R
H92C H 0.8135 0.8318 0.1647 0.055 Uiso 1 1 calc R
C93 C 0.4139(3) 0.8451(3) 0.1487(2) 0.0313(10) Uani 1 1 d .
H93A H 0.4851 0.8400 0.1191 0.038 Uiso 1 1 calc R
H93B H 0.3734 0.8566 0.1129 0.038 Uiso 1 1 calc R
C94 C 0.4010(4) 0.7504(3) 0.1857(3) 0.0431(12) Uani 1 1 d .
H94A H 0.4223 0.7000 0.1459 0.065 Uiso 1 1 calc R
H94B H 0.3304 0.7542 0.2140 0.065 Uiso 1 1 calc R
H94C H 0.4422 0.7376 0.2202 0.065 Uiso 1 1 calc R
C95 C 0.2010(3) 0.9988(3) 0.1987(3) 0.0326(11) Uani 1 1 d .
H95A H 0.2237 0.9707 0.1462 0.039 Uiso 1 1 calc R
H95B H 0.1686 1.0651 0.1973 0.039 Uiso 1 1 calc R
C96 C 0.1227(4) 0.9475(4) 0.2480(3) 0.0605(16) Uani 1 1 d .
H96A H 0.0663 0.9527 0.2268 0.091 Uiso 1 1 calc R
H96B H 0.0984 0.9758 0.2998 0.091 Uiso 1 1 calc R
H96C H 0.1535 0.8813 0.2487 0.091 Uiso 1 1 calc R
C97 C 0.1714(5) 1.6485(4) 0.3138(3) 0.0666(17) Uani 1 1 d .
H97A H 0.1831 1.6941 0.3448 0.080 Uiso 1 1 calc R
C98 C 0.2435(4) 1.5615(5) 0.2881(4) 0.0729(19) Uani 1 1 d .
H98A H 0.3046 1.5498 0.3008 0.087 Uiso 1 1 calc R
C99 C 0.2231(4) 1.4967(4) 0.2454(4) 0.0630(16) Uani 1 1 d .
H99A H 0.2709 1.4400 0.2283 0.076 Uiso 1 1 calc R
C100 C 0.1331(4) 1.5117(4) 0.2260(3) 0.0556(15) Uani 1 1 d .
H10A H 0.1202 1.4648 0.1971 0.067 Uiso 1 1 calc R
C102 C 0.0854(4) 1.6627(4) 0.2920(4) 0.0674(18) Uani 1 1 d .
H10B H 0.0388 1.7206 0.3062 0.081 Uiso 1 1 calc R
C101 C 0.0638(4) 1.5936(4) 0.2487(3) 0.0551(15) Uani 1 1 d .
H10C H 0.0028 1.6041 0.2358 0.066 Uiso 1 1 calc R
C103 C 0.2789(2) 1.2300(2) -0.02890(16) 0.0295(10) Uani 1 1 d G
H10D H 0.2551 1.2570 -0.0688 0.035 Uiso 1 1 calc R
C104 C 0.3259(3) 1.1338(2) -0.03515(17) 0.0711(18) Uani 1 1 d G
H10E H 0.3335 1.0965 -0.0792 0.085 Uiso 1 1 calc R
C105 C 0.3614(3) 1.09348(18) 0.0245(2) 0.0678(19) Uani 1 1 d G
H10F H 0.3928 1.0292 0.0203 0.081 Uiso 1 1 calc R
C106 C 0.3499(3) 1.1493(3) 0.0904(2) 0.143(5) Uani 1 1 d G
H10G H 0.3737 1.1223 0.1303 0.172 Uiso 1 1 calc R
C107 C 0.3030(3) 1.2454(3) 0.09663(17) 0.0646(18) Uani 1 1 d G
H10H H 0.2953 1.2827 0.1407 0.078 Uiso 1 1 calc R
C108 C 0.2674(2) 1.28575(19) 0.0370(2) 0.0741(19) Uani 1 1 d G
H10I H 0.2360 1.3501 0.0412 0.089 Uiso 1 1 calc R

loop_
_atom_site_aniso_label
_atom_site_aniso_U_11
_atom_site_aniso_U_22
_atom_site_aniso_U_33
_atom_site_aniso_U_23
_atom_site_aniso_U_13
_atom_site_aniso_U_12
Fe1 0.0203(3) 0.0149(3) 0.0225(3) -0.0018(2) -0.0045(3) -0.0025(2)
O1 0.0172(13) 0.0196(14) 0.0247(15) 0.0025(12) -0.0057(12) -0.0016(11)
N1 0.0226(17) 0.0190(18) 0.0209(18) 0.0021(15) -0.0057(15) -0.0042(15)
N2 0.0201(17) 0.0180(18) 0.0263(19) 0.0026(15) -0.0061(15) -0.0054(15)
N3 0.0179(16) 0.0140(17) 0.0181(17) -0.0015(14) -0.0015(14) -0.0042(14)
N4 0.0216(17) 0.0116(17) 0.0216(18) -0.0025(14) -0.0034(15) -0.0017(14)
C1 0.035(3) 0.053(3) 0.026(3) -0.001(2) 0.006(2) -0.018(2)
C2 0.046(3) 0.063(4) 0.035(3) 0.010(3) 0.001(2) -0.037(3)
C3 0.050(3) 0.067(4) 0.054(4) -0.019(3) 0.006(3) -0.043(3)
C4 0.047(3) 0.101(5) 0.055(4) 0.013(4) -0.019(3) -0.051(4)
C5 0.028(3) 0.104(5) 0.073(5) 0.017(4) -0.019(3) -0.022(3)
C6 0.018(2) 0.080(4) 0.031(3) 0.004(3) -0.001(2) 0.002(3)
C7 0.034(3) 0.047(3) 0.056(4) -0.013(3) 0.013(3) 0.012(3)
C8 0.045(3) 0.042(3) 0.027(3) -0.011(2) 0.005(2) -0.001(3)
C9 0.039(3) 0.041(3) 0.015(2) 0.003(2) 0.002(2) -0.013(2)
C10 0.044(3) 0.050(3) 0.020(2) 0.014(2) -0.009(2) -0.022(3)
C11 0.049(3) 0.037(3) 0.057(3) 0.034(3) -0.005(3) -0.012(3)
C12 0.066(4) 0.026(3) 0.044(3) 0.005(2) 0.003(3) -0.026(3)
C13 0.081(5) 0.024(3) 0.090(5) -0.009(3) 0.017(4) -0.029(3)
C14 0.098(5) 0.066(4) 0.071(5) -0.017(4) -0.011(4) -0.062(4)
C15 0.090(5) 0.091(5) 0.059(5) -0.044(4) 0.015(4) -0.070(5)
C16 0.116(7) 0.147(8) 0.051(5) -0.028(5) -0.020(5) -0.090(7)
C17 0.069(4) 0.136(7) 0.054(4) 0.010(5) -0.036(4) -0.063(5)
C18 0.076(5) 0.157(8) 0.070(5) 0.044(5) -0.049(4) -0.060(5)
C19 0.040(3) 0.112(6) 0.059(4) 0.036(4) -0.027(3) 0.001(4)
C20 0.045(3) 0.062(4) 0.095(5) 0.017(4) -0.033(4) 0.010(3)
C21 0.067(4) 0.028(3) 0.073(4) 0.005(3) -0.002(4) 0.020(3)
C22 0.066(4) 0.016(3) 0.074(4) -0.006(3) -0.008(4) 0.005(3)
C23 0.073(4) 0.024(3) 0.049(3) -0.013(2) -0.008(3) -0.016(3)
C24 0.062(3) 0.035(3) 0.027(3) -0.016(2) -0.001(2) -0.020(3)
C25 0.060(3) 0.063(4) 0.023(3) 0.003(2) -0.017(3) -0.029(3)
C26 0.056(3) 0.068(4) 0.039(3) 0.021(3) -0.027(3) -0.027(3)
C27 0.033(3) 0.071(4) 0.068(4) 0.036(3) -0.026(3) -0.008(3)
C28 0.059(4) 0.039(3) 0.092(5) 0.039(3) -0.027(4) -0.007(3)
C29 0.060(4) 0.024(3) 0.099(5) 0.017(3) 0.003(4) 0.015(3)
C30 0.086(5) 0.016(3) 0.116(6) -0.009(3) 0.015(5) -0.019(3)
C31 0.089(6) 0.030(4) 0.112(7) -0.047(4) 0.041(5) -0.018(4)
C32 0.123(8) 0.082(6) 0.078(6) -0.067(5) 0.029(5) -0.051(6)
C33 0.136(7) 0.115(7) 0.037(4) -0.056(4) 0.036(5) -0.077(6)
C34 0.133(7) 0.191(10) 0.024(3) -0.030(5) 0.003(4) -0.126(8)
C35 0.100(6) 0.174(9) 0.027(4) 0.012(5) -0.029(4) -0.082(6)
C36 0.078(5) 0.148(7) 0.047(4) 0.049(4) -0.041(4) -0.054(5)
C37 0.082(5) 0.111(6) 0.071(5) 0.058(5) -0.047(4) -0.042(5)
C38 0.081(5) 0.055(4) 0.070(5) 0.039(4) -0.024(4) 0.004(4)
C39 0.076(4) 0.028(3) 0.068(4) 0.023(3) -0.020(4) -0.005(3)
C40 0.066(4) 0.040(3) 0.041(3) -0.006(2) -0.012(3) -0.033(3)
C41 0.055(3) 0.073(4) 0.038(3) 0.001(3) -0.022(3) -0.036(3)
C42 0.037(3) 0.068(4) 0.047(3) 0.009(3) -0.017(3) -0.027(3)
C43 0.038(3) 0.078(5) 0.080(5) 0.031(4) -0.027(3) -0.005(3)
C44 0.027(3) 0.064(4) 0.081(5) 0.013(4) 0.001(3) 0.014(3)
C45 0.054(4) 0.032(4) 0.124(7) 0.009(4) 0.006(4) 0.025(3)
C46 0.082(5) 0.039(4) 0.092(6) -0.029(4) 0.040(4) 0.007(4)
C47 0.062(4) 0.057(4) 0.084(5) -0.036(4) 0.054(4) -0.003(4)
C48 0.081(5) 0.096(6) 0.045(4) -0.047(4) 0.028(4) -0.031(5)
C49 0.085(5) 0.111(6) 0.022(3) -0.017(3) 0.014(3) -0.064(5)
C50 0.081(5) 0.125(6) 0.019(3) 0.013(3) -0.009(3) -0.062(5)
C51 0.076(4) 0.101(5) 0.035(3) 0.043(3) -0.018(3) -0.044(4)
C52 0.069(4) 0.056(4) 0.044(3) 0.026(3) -0.012(3) -0.035(3)
C53 0.069(4) 0.032(3) 0.055(4) 0.020(3) -0.015(3) -0.021(3)
C54 0.062(3) 0.033(3) 0.055(4) 0.000(3) -0.012(3) -0.031(3)
C55 0.041(3) 0.048(3) 0.052(3) 0.001(3) -0.008(3) -0.030(3)
C56 0.021(2) 0.065(4) 0.060(4) 0.008(3) -0.007(3) -0.015(3)
C57 0.022(3) 0.070(4) 0.080(5) 0.002(4) 0.007(3) 0.002(3)
C58 0.034(3) 0.065(4) 0.064(4) -0.014(4) 0.026(3) -0.007(3)
C59 0.058(4) 0.079(5) 0.037(3) -0.012(3) 0.024(3) -0.041(3)
C60 0.056(4) 0.071(4) 0.042(3) 0.010(3) 0.004(3) -0.042(3)
C61 0.022(2) 0.024(2) 0.027(2) 0.0052(19) -0.0057(19) -0.0046(18)
C62 0.020(2) 0.021(2) 0.033(2) 0.0028(19) -0.0061(19) -0.0013(18)
C63 0.028(2) 0.017(2) 0.032(2) 0.0034(19) -0.009(2) -0.0032(19)
C64 0.019(2) 0.017(2) 0.025(2) 0.0034(18) -0.0020(18) -0.0064(17)
C65 0.023(2) 0.011(2) 0.027(2) -0.0021(17) -0.0008(18) -0.0030(17)
C66 0.019(2) 0.012(2) 0.021(2) -0.0004(17) 0.0007(17) -0.0054(17)
C67 0.0169(19) 0.020(2) 0.020(2) -0.0034(17) 0.0027(17) -0.0074(17)
C68 0.019(2) 0.021(2) 0.017(2) 0.0005(17) -0.0008(17) -0.0058(18)
C69 0.0163(19) 0.017(2) 0.017(2) -0.0020(17) 0.0020(17) 0.0001(17)
C70 0.0083(18) 0.021(2) 0.022(2) 0.0005(18) -0.0010(17) -0.0039(17)
C71 0.0165(19) 0.019(2) 0.020(2) 0.0019(17) -0.0011(18) -0.0035(17)
C72 0.018(2) 0.016(2) 0.024(2) -0.0012(17) -0.0008(18) -0.0047(17)
C73 0.024(2) 0.011(2) 0.026(2) -0.0014(17) -0.0020(18) -0.0078(17)
C74 0.029(2) 0.020(2) 0.020(2) 0.0019(18) -0.0048(19) -0.0101(19)
C75 0.027(2) 0.016(2) 0.023(2) -0.0042(17) -0.0015(19) -0.0029(18)
C76 0.025(2) 0.020(2) 0.017(2) 0.0001(17) -0.0017(18) -0.0027(18)
C77 0.028(2) 0.023(2) 0.021(2) 0.0004(18) -0.0045(19) -0.0050(19)
C78 0.028(2) 0.029(2) 0.024(2) 0.0065(19) -0.008(2) -0.013(2)
C79 0.020(2) 0.023(2) 0.023(2) 0.0017(18) -0.0058(18) -0.0055(18)
C80 0.021(2) 0.022(2) 0.033(2) 0.0030(19) -0.012(2) -0.0060(18)
C81 0.030(2) 0.016(2) 0.053(3) 0.002(2) -0.018(2) 0.0011(19)
C82 0.028(2) 0.030(3) 0.068(4) 0.001(3) -0.015(3) -0.006(2)
C83 0.022(2) 0.019(2) 0.056(3) 0.000(2) -0.016(2) 0.0005(19)
C84 0.033(3) 0.028(3) 0.054(3) -0.016(2) -0.007(2) 0.001(2)
C85 0.024(2) 0.020(2) 0.026(2) -0.0053(18) -0.0062(19) -0.0031(18)
C86 0.035(2) 0.019(2) 0.033(3) -0.0055(19) -0.008(2) -0.0078(19)
C87 0.029(2) 0.019(2) 0.025(2) -0.0007(18) -0.0098(19) -0.0063(18)
C88 0.026(2) 0.026(2) 0.043(3) 0.000(2) -0.012(2) -0.0074(19)
C89 0.021(2) 0.016(2) 0.030(2) -0.0066(18) -0.0013(19) 0.0035(18)
C90 0.024(2) 0.034(3) 0.043(3) -0.002(2) -0.007(2) -0.006(2)
C91 0.025(2) 0.024(2) 0.032(2) -0.0016(19) -0.010(2) -0.0033(19)
C92 0.034(2) 0.033(3) 0.031(3) -0.011(2) 0.002(2) 0.003(2)
C93 0.028(2) 0.037(3) 0.031(3) -0.008(2) -0.013(2) -0.006(2)
C94 0.059(3) 0.028(3) 0.047(3) -0.007(2) -0.024(3) -0.007(2)
C95 0.032(2) 0.026(2) 0.040(3) -0.008(2) -0.013(2) -0.003(2)
C96 0.043(3) 0.071(4) 0.085(4) 0.028(3) -0.035(3) -0.029(3)
C97 0.077(4) 0.065(4) 0.067(4) 0.000(3) -0.019(4) -0.042(4)
C98 0.053(4) 0.077(5) 0.105(5) 0.020(4) -0.040(4) -0.025(4)
C99 0.045(3) 0.044(4) 0.087(5) -0.004(3) -0.012(3) 0.007(3)
C100 0.074(4) 0.057(4) 0.046(3) 0.009(3) -0.021(3) -0.033(3)
C102 0.047(3) 0.044(4) 0.084(5) -0.006(3) 0.014(3) 0.005(3)
C101 0.045(3) 0.061(4) 0.060(4) 0.019(3) -0.021(3) -0.004(3)
C103 0.024(2) 0.037(3) 0.022(2) 0.011(2) -0.0082(19) 0.009(2)
C104 0.085(4) 0.081(5) 0.045(4) -0.008(3) 0.005(3) -0.046(4)
C105 0.133(6) 0.025(3) 0.044(3) 0.018(3) -0.008(4) -0.038(3)
C106 0.190(8) 0.207(9) 0.171(8) 0.176(8) -0.169(8) -0.189(8)
C107 0.102(5) 0.052(4) 0.088(4) 0.030(3) -0.081(4) -0.049(3)
C108 0.046(3) 0.043(4) 0.115(6) 0.006(4) -0.007(4) 0.006(3)

loop_
_atom_type_symbol
_atom_type_description
_atom_type_scat_dispersion_real
_atom_type_scat_dispersion_imag
_atom_type_scat_source
C C 0.0033 0.0016 'International Tables Vol C Tables 4.2.6.8 and 6.1.1.4'
H H 0.0000 0.0000 'International Tables Vol C Tables 4.2.6.8 and 6.1.1.4'
N N 0.0061 0.0033 'International Tables Vol C Tables 4.2.6.8 and 6.1.1.4'
O O 0.0106 0.0060 'International Tables Vol C Tables 4.2.6.8 and 6.1.1.4'
Fe Fe 0.3463 0.8444 'International Tables Vol C Tables 4.2.6.8 and 6.1.1.4'

loop_
_geom_angle_atom_site_label_1
_geom_angle_atom_site_label_2
_geom_angle_atom_site_label_3
_geom_angle
_geom_angle_site_symmetry_1
O1 Fe1 N1 100.97(11) .
O1 Fe1 N2 101.54(12) .
N1 Fe1 N2 87.54(12) .
O1 Fe1 N3 103.20(11) .
N1 Fe1 N3 155.83(12) .
N2 Fe1 N3 87.84(12) .
O1 Fe1 N4 102.97(11) .
N1 Fe1 N4 88.16(12) .
N2 Fe1 N4 155.49(12) .
N3 Fe1 N4 86.29(12) .
C70 O1 Fe1 115.0(2) 2_676
C64 N1 C61 106.7(3) .
C64 N1 Fe1 127.1(2) .
C61 N1 Fe1 123.9(3) .
C79 N2 C76 105.7(3) .
C79 N2 Fe1 124.1(2) .
C76 N2 Fe1 128.1(2) .
C74 N3 C71 105.3(3) .
C74 N3 Fe1 128.0(2) .
C71 N3 Fe1 125.3(2) .
C66 N4 C69 105.3(3) .
C66 N4 Fe1 127.4(2) .
C69 N4 Fe1 124.9(2) .
C2 C1 C9 120.1(5) .
C2 C1 C6 120.3(5) .
C9 C1 C6 107.7(4) .
C1 C2 C12 121.4(5) .
C1 C2 C3 119.4(5) .
C12 C2 C3 107.0(5) .
C4 C3 C14 122.5(6) .
C4 C3 C2 118.3(5) .
C14 C3 C2 107.1(6) .
C3 C4 C5 121.4(5) .
C3 C4 C17 117.7(6) .
C5 C4 C17 107.9(6) .
C6 C5 C4 120.1(6) .
C6 C5 C19 120.6(6) .
C4 C5 C19 108.3(6) .
C5 C6 C7 120.2(5) .
C5 C6 C1 120.6(5) .
C7 C6 C1 107.0(4) .
C8 C7 C21 119.2(5) .
C8 C7 C6 108.6(5) .
C21 C7 C6 120.5(5) .
C24 C8 C7 120.7(5) .
C24 C8 C9 119.4(4) .
C7 C8 C9 108.4(4) .
C10 C9 C1 120.4(4) .
C10 C9 C8 119.0(4) .
C1 C9 C8 108.3(4) .
C9 C10 C26 121.4(4) .
C9 C10 C11 119.0(4) .
C26 C10 C11 108.0(4) .
C12 C11 C28 121.3(5) .
C12 C11 C10 119.2(4) .
C28 C11 C10 107.3(5) .
C11 C12 C2 119.9(5) .
C11 C12 C13 120.3(5) .
C2 C12 C13 108.4(5) .
C30 C13 C14 123.3(7) .
C30 C13 C12 117.2(7) .
C14 C13 C12 106.5(5) .
C3 C14 C15 119.1(7) .
C3 C14 C13 111.0(6) .
C15 C14 C13 118.4(7) .
C32 C15 C14 119.4(8) .
C32 C15 C16 109.9(8) .
C14 C15 C16 118.7(7) .
C17 C16 C15 122.5(7) .
C17 C16 C34 120.1(9) .
C15 C16 C34 105.5(9) .
C16 C17 C18 121.9(7) .
C16 C17 C4 119.4(7) .
C18 C17 C4 107.1(7) .
C36 C18 C19 120.4(7) .
C36 C18 C17 120.3(8) .
C19 C18 C17 107.9(6) .
C20 C19 C18 119.6(6) .
C20 C19 C5 119.2(6) .
C18 C19 C5 108.8(7) .
C19 C20 C21 120.9(6) .
C19 C20 C38 119.8(6) .
C21 C20 C38 107.1(6) .
C7 C21 C22 119.3(6) .
C7 C21 C20 118.7(6) .
C22 C21 C20 109.1(6) .
C23 C22 C21 121.9(6) .
C23 C22 C39 119.1(5) .
C21 C22 C39 107.8(6) .
C22 C23 C40 120.4(5) .
C22 C23 C24 118.9(5) .
C40 C23 C24 108.8(5) .
C8 C24 C25 119.9(5) .
C8 C24 C23 119.9(5) .
C25 C24 C23 108.0(4) .
C26 C25 C24 121.3(5) .
C26 C25 C41 118.9(5) .
C24 C25 C41 108.1(4) .
C25 C26 C27 120.5(5) .
C25 C26 C10 118.9(5) .
C27 C26 C10 108.0(5) .
C43 C27 C26 120.0(5) .
C43 C27 C28 119.1(6) .
C26 C27 C28 109.0(5) .
C29 C28 C27 121.3(6) .
C29 C28 C11 118.2(6) .
C27 C28 C11 107.7(5) .
C28 C29 C45 119.2(7) .
C28 C29 C30 119.3(6) .
C45 C29 C30 109.6(7) .
C13 C30 C29 123.6(7) .
C13 C30 C31 118.4(8) .
C29 C30 C31 106.1(6) .
C32 C31 C46 124.6(8) .
C32 C31 C30 117.9(7) .
C46 C31 C30 105.6(8) .
C31 C32 C15 122.5(8) .
C31 C32 C33 116.3(8) .
C15 C32 C33 109.1(9) .
C48 C33 C34 119.1(8) .
C48 C33 C32 121.9(10) .
C34 C33 C32 107.2(8) .
C35 C34 C33 121.8(7) .
C35 C34 C16 118.2(10) .
C33 C34 C16 108.3(9) .
C34 C35 C50 119.7(8) .
C34 C35 C36 121.4(7) .
C50 C35 C36 107.3(7) .
C18 C36 C37 120.5(8) .
C18 C36 C35 118.1(7) .
C37 C36 C35 107.3(6) .
C38 C37 C36 120.5(7) .
C38 C37 C51 119.4(6) .
C36 C37 C51 109.1(7) .
C37 C38 C39 118.9(6) .
C37 C38 C20 119.1(7) .
C39 C38 C20 109.4(6) .
C53 C39 C38 122.0(6) .
C53 C39 C22 120.0(5) .
C38 C39 C22 106.6(5) .
C54 C40 C23 120.8(5) .
C54 C40 C41 118.6(5) .
C23 C40 C41 108.4(5) .
C42 C41 C40 120.9(5) .
C42 C41 C25 120.6(5) .
C40 C41 C25 106.7(5) .
C41 C42 C56 120.8(5) .
C41 C42 C43 120.3(5) .
C56 C42 C43 107.4(5) .
C27 C43 C44 120.3(6) .
C27 C43 C42 119.6(6) .
C44 C43 C42 108.3(5) .
C45 C44 C43 121.0(6) .
C45 C44 C57 119.1(7) .
C43 C44 C57 107.5(6) .
C44 C45 C46 121.0(7) .
C44 C45 C29 119.0(7) .
C46 C45 C29 108.2(7) .
C47 C46 C45 120.5(7) .
C47 C46 C31 116.8(8) .
C45 C46 C31 110.5(7) .
C46 C47 C48 120.2(7) .
C46 C47 C58 118.7(8) .
C48 C47 C58 109.6(7) .
C33 C48 C47 120.2(8) .
C33 C48 C49 119.4(8) .
C47 C48 C49 107.6(6) .
C50 C49 C48 120.2(6) .
C50 C49 C59 120.1(6) .
C48 C49 C59 108.1(7) .
C49 C50 C35 119.8(7) .
C49 C50 C51 119.0(6) .
C35 C50 C51 108.5(7) .
C52 C51 C37 120.7(6) .
C52 C51 C50 119.8(6) .
C37 C51 C50 107.7(6) .
C51 C52 C60 120.3(6) .
C51 C52 C53 119.6(6) .
C60 C52 C53 107.6(5) .
C39 C53 C54 121.3(5) .
C39 C53 C52 119.3(5) .
C54 C53 C52 107.3(5) .
C40 C54 C55 119.3(5) .
C40 C54 C53 118.3(5) .
C55 C54 C53 109.9(5) .
C56 C55 C54 121.4(5) .
C56 C55 C60 120.6(5) .
C54 C55 C60 106.5(5) .
C55 C56 C57 120.8(5) .
C55 C56 C42 119.0(5) .
C57 C56 C42 107.8(5) .
C58 C57 C56 119.5(6) .
C58 C57 C44 119.7(6) .
C56 C57 C44 109.0(6) .
C57 C58 C47 121.0(7) .
C57 C58 C59 119.6(5) .
C47 C58 C59 107.0(6) .
C60 C59 C58 121.0(6) .
C60 C59 C49 119.0(6) .
C58 C59 C49 107.7(6) .
C59 C60 C52 121.8(5) .
C59 C60 C55 118.4(6) .
C52 C60 C55 108.7(5) .
C80 C61 N1 124.6(4) .
C80 C61 C62 126.1(4) .
N1 C61 C62 109.2(3) .
C63 C62 C61 107.0(3) .
C63 C62 C81 129.0(4) .
C61 C62 C81 123.9(4) .
C62 C63 C64 107.2(3) .
C62 C63 C83 128.5(4) .
C64 C63 C83 124.1(3) .
C65 C64 N1 125.3(3) .
C65 C64 C63 124.7(4) .
N1 C64 C63 109.8(3) .
C64 C65 C66 126.4(4) .
N4 C66 C65 123.9(3) .
N4 C66 C67 110.4(3) .
C65 C66 C67 125.6(3) .
C68 C67 C66 107.1(3) .
C68 C67 C85 126.8(3) .
C66 C67 C85 126.1(3) .
C67 C68 C69 106.0(3) .
C67 C68 C87 126.0(3) .
C69 C68 C87 127.8(3) .
N4 C69 C70 123.0(3) .
N4 C69 C68 111.0(3) .
C70 C69 C68 126.0(3) .
O1 C70 C69 118.2(3) 2_676
O1 C70 C71 117.4(3) 2_676
C69 C70 C71 124.4(3) .
N3 C71 C70 122.8(3) .
N3 C71 C72 110.9(3) .
C70 C71 C72 126.3(3) .
C73 C72 C71 105.7(3) .
C73 C72 C89 127.2(3) .
C71 C72 C89 127.0(3) .
C72 C73 C74 107.6(3) .
C72 C73 C91 126.4(3) .
C74 C73 C91 126.0(3) .
N3 C74 C75 124.1(3) .
N3 C74 C73 110.4(3) .
C75 C74 C73 125.3(4) .
C76 C75 C74 126.3(4) .
N2 C76 C75 124.5(3) .
N2 C76 C77 110.4(3) .
C75 C76 C77 124.9(4) .
C78 C77 C76 107.2(3) .
C78 C77 C93 128.1(4) .
C76 C77 C93 124.7(3) .
C77 C78 C79 106.2(3) .
C77 C78 C95 128.0(4) .
C79 C78 C95 125.7(4) .
N2 C79 C80 124.0(3) .
N2 C79 C78 110.4(3) .
C80 C79 C78 125.5(3) .
C61 C80 C79 125.7(4) .
C62 C81 C82 112.9(3) .
C63 C83 C84 112.2(3) .
C67 C85 C86 112.6(3) .
C68 C87 C88 113.1(3) .
C72 C89 C90 112.9(3) .
C73 C91 C92 113.6(3) .
C77 C93 C94 113.8(4) .
C78 C95 C96 113.8(4) .
C102 C97 C98 117.7(5) .
C99 C98 C97 119.5(5) .
C98 C99 C100 121.6(5) .
C101 C100 C99 120.4(5) .
C97 C102 C101 122.3(5) .
C100 C101 C102 118.4(5) .
C104 C103 C108 120.0 .
C103 C104 C105 120.0 .
C104 C105 C106 120.0 .
C107 C106 C105 120.0 .
C106 C107 C108 120.0 .
C107 C108 C103 120.0 .

loop_
_geom_bond_atom_site_label_1
_geom_bond_atom_site_label_2
_geom_bond_distance
_geom_bond_site_symmetry_2
Fe1 O1 1.917(3) .
Fe1 N1 2.035(3) .
Fe1 N2 2.039(3) .
Fe1 N3 2.062(3) .
Fe1 N4 2.065(3) .
O1 C70 1.332(4) 2_676
N1 C64 1.379(5) .
N1 C61 1.381(5) .
N2 C79 1.373(4) .
N2 C76 1.380(5) .
N3 C74 1.376(5) .
N3 C71 1.378(4) .
N4 C66 1.377(4) .
N4 C69 1.379(4) .
C1 C2 1.346(7) .
C1 C9 1.431(6) .
C1 C6 1.464(7) .
C2 C12 1.427(7) .
C2 C3 1.506(7) .
C3 C4 1.381(8) .
C3 C14 1.409(8) .
C4 C5 1.420(8) .
C4 C17 1.501(8) .
C5 C6 1.365(7) .
C5 C19 1.462(8) .
C6 C7 1.453(7) .
C7 C8 1.417(7) .
C7 C21 1.425(8) .
C8 C24 1.406(6) .
C8 C9 1.448(6) .
C9 C10 1.382(6) .
C10 C26 1.440(6) .
C10 C11 1.465(7) .
C11 C12 1.379(7) .
C11 C28 1.454(7) .
C12 C13 1.491(8) .
C13 C30 1.348(8) .
C13 C14 1.426(9) .
C14 C15 1.424(9) .
C15 C32 1.422(10) .
C15 C16 1.435(10) .
C16 C17 1.336(10) .
C16 C34 1.498(10) .
C17 C18 1.450(10) .
C18 C36 1.374(9) .
C18 C19 1.444(9) .
C19 C20 1.417(9) .
C20 C21 1.429(8) .
C20 C38 1.444(8) .
C21 C22 1.428(8) .
C22 C23 1.374(7) .
C22 C39 1.467(8) .
C23 C40 1.418(7) .
C23 C24 1.452(7) .
C24 C25 1.419(7) .
C25 C26 1.375(7) .
C25 C41 1.477(7) .
C26 C27 1.439(7) .
C27 C43 1.387(7) .
C27 C28 1.440(8) .
C28 C29 1.406(8) .
C29 C45 1.437(8) .
C29 C30 1.451(9) .
C30 C31 1.517(10) .
C31 C32 1.369(10) .
C31 C46 1.453(10) .
C32 C33 1.445(11) .
C33 C48 1.383(10) .
C33 C34 1.439(12) .
C34 C35 1.363(11) .
C35 C50 1.428(8) .
C35 C36 1.497(10) .
C36 C37 1.434(9) .
C37 C38 1.409(9) .
C37 C51 1.440(8) .
C38 C39 1.428(8) .
C39 C53 1.352(7) .
C40 C54 1.402(7) .
C40 C41 1.449(7) .
C41 C42 1.344(7) .
C42 C56 1.445(7) .
C42 C43 1.455(8) .
C43 C44 1.430(8) .
C44 C45 1.411(9) .
C44 C57 1.444(8) .
C45 C46 1.416(10) .
C46 C47 1.406(9) .
C47 C48 1.434(10) .
C47 C58 1.448(9) .
C48 C49 1.449(9) .
C49 C50 1.391(9) .
C49 C59 1.462(8) .
C50 C51 1.470(9) .
C51 C52 1.365(7) .
C52 C60 1.428(7) .
C52 C53 1.471(7) .
C53 C54 1.435(7) .
C54 C55 1.429(7) .
C55 C56 1.367(7) .
C55 C60 1.477(7) .
C56 C57 1.429(8) .
C57 C58 1.396(8) .
C58 C59 1.459(8) .
C59 C60 1.362(7) .
C61 C80 1.375(5) .
C61 C62 1.456(5) .
C62 C63 1.360(5) .
C62 C81 1.499(5) .
C63 C64 1.443(5) .
C63 C83 1.507(5) .
C64 C65 1.375(5) .
C65 C66 1.394(5) .
C66 C67 1.440(5) .
C67 C68 1.371(5) .
C67 C85 1.500(5) .
C68 C69 1.441(5) .
C68 C87 1.504(5) .
C69 C70 1.413(5) .
C70 O1 1.332(4) 2_676
C70 C71 1.418(5) .
C71 C72 1.441(5) .
C72 C73 1.368(5) .
C72 C89 1.504(5) .
C73 C74 1.428(5) .
C73 C91 1.505(5) .
C74 C75 1.400(5) .
C75 C76 1.383(5) .
C76 C77 1.440(5) .
C77 C78 1.362(5) .
C77 C93 1.505(5) .
C78 C79 1.455(5) .
C78 C95 1.497(5) .
C79 C80 1.404(5) .
C81 C82 1.518(6) .
C83 C84 1.534(6) .
C85 C86 1.532(5) .
C87 C88 1.529(5) .
C89 C90 1.536(5) .
C91 C92 1.523(5) .
C93 C94 1.526(6) .
C95 C96 1.506(6) .
C97 C102 1.348(7) .
C97 C98 1.418(8) .
C98 C99 1.333(8) .
C99 C100 1.377(7) .
C100 C101 1.341(7) .
C102 C101 1.395(8) .
C103 C104 1.3900 .
C103 C108 1.3900 .
C104 C105 1.3900 .
C105 C106 1.3900 .
C106 C107 1.3900 .
C107 C108 1.3900 .
